data_4120831
loop_
_publ_author_name
'Alexander Schoedel'
'Wesley Boyette'
'Lukasz Wojtas'
'Mohamed Eddaoudi'
'Michael J. Zaworotko'

_publ_section_title
;
 A Family of Porous Lonsdaleite-e Networks Obtained through Pillaring of
 Decorated Kagom\'e Lattice Sheets
;
_journal_name_full 'Journal of the American Chemical Society'
_journal_page_first 14016
_journal_page_last 14019
_journal_paper_doi 10.1021/ja406030p
_journal_volume 135
_journal_year 2013
_chemical_formula_sum 'C77 H36 Cr3 N6 O48 Zn6'
_chemical_formula_weight 2361.34
_chemical_name_systematic
; 
 ? 
;
_space_group_IT_number 194
_symmetry_cell_setting hexagonal
_symmetry_space_group_name_Hall '-P 6c 2c'
_symmetry_space_group_name_H-M 'P 63/m m c'
_atom_sites_solution_hydrogens geom
_atom_sites_solution_primary direct
_atom_sites_solution_secondary difmap
_audit_creation_method SHELXL-97
_cell_angle_alpha 90.00
_cell_angle_beta 90.00
_cell_angle_gamma 120.00
_cell_formula_units_Z 2
_cell_length_a 19.0306(5)
_cell_length_b 19.0306(5)
_cell_length_c 36.2445(8)
_cell_measurement_temperature 228(2)
_cell_volume 11367.8(5)
_computing_cell_refinement 'APEX2 (Bruker, 2010); SAINT (Bruker, 2009)'
_computing_data_collection 'APEX2 (Bruker, 2010)'
_computing_data_reduction 'SAINT (Bruker, 2009);XPREP(Sheldrick,2008)'
_computing_publication_material 'APEX2 (Bruker, 2010)'
_computing_structure_refinement 'SHELXL-97 (Sheldrick, 2008)'
_computing_structure_solution 'SHELXS-97 (Sheldrick, 2008)'
_diffrn_ambient_temperature 228(2)
_diffrn_measured_fraction_theta_full 0.992
_diffrn_measured_fraction_theta_max 0.992
_diffrn_measurement_device_type 'BRUKER SMART APEXII CCD'
_diffrn_measurement_method 'omega scans'
_diffrn_radiation_monochromator graphite
_diffrn_radiation_source 'fine-focus sealed tube'
_diffrn_radiation_type CuK\a
_diffrn_radiation_wavelength 1.54178
_diffrn_reflns_av_R_equivalents 0.0502
_diffrn_reflns_av_sigmaI/netI 0.0214
_diffrn_reflns_limit_h_max 22
_diffrn_reflns_limit_h_min -21
_diffrn_reflns_limit_k_max 22
_diffrn_reflns_limit_k_min -22
_diffrn_reflns_limit_l_max 39
_diffrn_reflns_limit_l_min -42
_diffrn_reflns_number 61853
_diffrn_reflns_theta_full 68.58
_diffrn_reflns_theta_max 68.58
_diffrn_reflns_theta_min 2.44
_exptl_absorpt_coefficient_mu 2.185
_exptl_absorpt_correction_T_max 0.8446
_exptl_absorpt_correction_T_min 0.6111
_exptl_absorpt_correction_type multi-scan
_exptl_absorpt_process_details 'SADABS; (Sheldrick, 2003)'
_exptl_crystal_colour green
_exptl_crystal_density_diffrn 0.690
_exptl_crystal_description plate
_exptl_crystal_F_000 2352
_exptl_crystal_size_max 0.25
_exptl_crystal_size_mid 0.25
_exptl_crystal_size_min 0.08
_refine_diff_density_max 0.350
_refine_diff_density_min -0.454
_refine_diff_density_rms 0.041
_refine_ls_extinction_method none
_refine_ls_goodness_of_fit_ref 1.068
_refine_ls_hydrogen_treatment constr
_refine_ls_matrix_type full
_refine_ls_number_parameters 125
_refine_ls_number_reflns 3874
_refine_ls_number_restraints 0
_refine_ls_restrained_S_all 1.068
_refine_ls_R_factor_all 0.0379
_refine_ls_R_factor_gt 0.0334
_refine_ls_shift/su_max 0.004
_refine_ls_shift/su_mean 0.000
_refine_ls_structure_factor_coef Fsqd
_refine_ls_weighting_details 'calc w=1/[\s^2^(Fo^2^)+(0.0498P)^2^+3.9620P] where P=(Fo^2^+2Fc^2^)/3'
_refine_ls_weighting_scheme calc
_refine_ls_wR_factor_gt 0.0923
_refine_ls_wR_factor_ref 0.0956
_reflns_number_gt 3406
_reflns_number_total 3874
_reflns_threshold_expression >2sigma(I)
_cod_data_source_file ja406030p_si_003.cif
_cod_data_source_block tp-PMBB-1-lon-e-fdc
_cod_database_code 4120831

loop_
_symmetry_equiv_pos_as_xyz
'x, y, z'
'-y, x-y, z'
'-x+y, -x, z'
'-x, -y, z+1/2'
'y, -x+y, z+1/2'
'x-y, x, z+1/2'
'y, x, -z'
'x-y, -y, -z'
'-x, -x+y, -z'
'-y, -x, -z+1/2'
'-x+y, y, -z+1/2'
'x, x-y, -z+1/2'
'-x, -y, -z'
'y, -x+y, -z'
'x-y, x, -z'
'x, y, -z-1/2'
'-y, x-y, -z-1/2'
'-x+y, -x, -z-1/2'
'-y, -x, z'
'-x+y, y, z'
'x, x-y, z'
'y, x, z-1/2'
'x-y, -y, z-1/2'
'-x, -x+y, z-1/2'

loop_
_atom_site_label
_atom_site_type_symbol
_atom_site_fract_x
_atom_site_fract_y
_atom_site_fract_z
_atom_site_U_iso_or_equiv
_atom_site_adp_type
_atom_site_occupancy
_atom_site_symmetry_multiplicity
_atom_site_calc_flag
_atom_site_refinement_flags
Zn1 Zn 0.519994(9) 0.480006(9) 0.536604(8) 0.03523(12) Uani 1 2 d S
Cr1 Cr 0.55034(3) 0.275171(16) 0.7500 0.03180(14) Uani 1 4 d S
O1 O 0.6667 0.3333 0.7500 0.0304(8) Uani 1 12 d S
O2 O 0.42907(17) 0.21453(8) 0.7500 0.0536(7) Uani 1 4 d S
N11 N 0.54088(6) 0.45912(6) 0.58897(5) 0.0391(5) Uani 1 2 d S
O11 O 0.54139(7) 0.34094(8) 0.71038(3) 0.0444(3) Uani 1 1 d .
C11 C 0.62468(17) 0.49684(16) 0.64184(7) 0.0906(10) Uani 1 1 d .
H11 H 0.6732 0.5351 0.6533 0.109 Uiso 1 1 calc R
C12 C 0.60656(17) 0.51055(16) 0.60657(7) 0.0910(10) Uani 1 1 d .
H12 H 0.6433 0.5592 0.5947 0.109 Uiso 1 1 calc R
C13 C 0.59276(7) 0.40724(7) 0.69661(6) 0.0390(5) Uani 1 2 d S
C14 C 0.57205(7) 0.42795(7) 0.65960(6) 0.0392(5) Uani 1 2 d S
O21 O 0.77118(6) 0.54236(12) 0.48449(5) 0.0468(4) Uani 1 2 d S
O22 O 0.62861(8) 0.51814(9) 0.51143(4) 0.0551(4) Uani 1 1 d .
O23 O 0.40101(10) 0.44753(13) 0.54280(4) 0.0704(5) Uani 1 1 d .
C21 C 0.64443(12) 0.54264(13) 0.47909(6) 0.0505(5) Uani 1 1 d .
C22 C 0.72317(13) 0.56137(16) 0.46364(5) 0.0584(6) Uani 1 1 d .
C23 C 0.75908(18) 0.5926(2) 0.43114(7) 0.1003(11) Uani 1 1 d .
H23 H 0.7388 0.6109 0.4121 0.120 Uiso 1 1 calc R
O100 O 0.6667 0.3333 0.63949(13) 0.0901(14) Uani 1 6 d S
C1 C 0.3794(8) 0.1897(4) 0.7284(4) 0.084(3) Uiso 0.33 2 d SP
C24 C 0.392(2) 0.248(2) 0.7500 0.113(9) Uiso 0.17 2 d SP
C5 C 0.6857(4) 0.3143(4) 0.6123(4) 0.096(4) Uiso 0.33 2 d SP

loop_
_atom_site_aniso_label
_atom_site_aniso_U_11
_atom_site_aniso_U_22
_atom_site_aniso_U_33
_atom_site_aniso_U_23
_atom_site_aniso_U_13
_atom_site_aniso_U_12
Zn1 0.05162(18) 0.05162(18) 0.02095(17) 0.00337(5) -0.00337(5) 0.03968(17)
Cr1 0.0405(3) 0.0422(2) 0.0121(2) 0.000 0.000 0.02027(15)
O1 0.0379(12) 0.0379(12) 0.0154(16) 0.000 0.000 0.0189(6)
O2 0.0448(15) 0.0664(14) 0.0424(14) 0.000 0.000 0.0224(8)
N11 0.0526(9) 0.0526(9) 0.0244(9) 0.0053(4) -0.0053(4) 0.0356(11)
O11 0.0494(7) 0.0582(8) 0.0254(5) 0.0118(5) -0.0020(5) 0.0267(6)
C11 0.0887(18) 0.0744(16) 0.0553(13) 0.0259(12) -0.0381(13) 0.0008(14)
C12 0.0796(17) 0.0828(17) 0.0530(14) 0.0363(12) -0.0288(12) -0.0027(14)
C13 0.0526(11) 0.0526(11) 0.0212(10) 0.0026(5) -0.0026(5) 0.0333(13)
C14 0.0499(11) 0.0499(11) 0.0241(11) 0.0032(5) -0.0032(5) 0.0298(12)
O21 0.0402(6) 0.0709(12) 0.0396(9) 0.0026(8) 0.0013(4) 0.0355(6)
O22 0.0493(8) 0.0802(10) 0.0509(8) 0.0109(7) 0.0049(6) 0.0438(7)
O23 0.0623(9) 0.1298(15) 0.0482(8) 0.0017(9) -0.0039(7) 0.0698(11)
C21 0.0502(11) 0.0708(13) 0.0464(11) -0.0054(9) -0.0045(9) 0.0421(10)
C22 0.0531(12) 0.0949(17) 0.0459(11) 0.0069(11) -0.0003(9) 0.0511(13)
C23 0.0864(19) 0.200(4) 0.0562(14) 0.0401(18) 0.0133(13) 0.103(2)
O100 0.101(2) 0.101(2) 0.069(3) 0.000 0.000 0.0504(11)

loop_
_atom_type_symbol
_atom_type_description
_atom_type_scat_dispersion_real
_atom_type_scat_dispersion_imag
_atom_type_scat_source
C C 0.0181 0.0091 'International Tables Vol C Tables 4.2.6.8 and 6.1.1.4'
H H 0.0000 0.0000 'International Tables Vol C Tables 4.2.6.8 and 6.1.1.4'
N N 0.0311 0.0180 'International Tables Vol C Tables 4.2.6.8 and 6.1.1.4'
O O 0.0492 0.0322 'International Tables Vol C Tables 4.2.6.8 and 6.1.1.4'
Cr Cr -0.1635 2.4439 'International Tables Vol C Tables 4.2.6.8 and 6.1.1.4'
Zn Zn -1.5491 0.6778 'International Tables Vol C Tables 4.2.6.8 and 6.1.1.4'

loop_
_geom_angle_atom_site_label_1
_geom_angle_atom_site_label_2
_geom_angle_atom_site_label_3
_geom_angle
_geom_angle_site_symmetry_1
_geom_angle_site_symmetry_3
N11 Zn1 O22 103.12(6) . 19_665
N11 Zn1 O22 103.12(6) . .
O22 Zn1 O22 86.79(9) 19_665 .
N11 Zn1 O23 97.75(6) . 19_665
O22 Zn1 O23 159.12(6) 19_665 19_665
O22 Zn1 O23 87.91(7) . 19_665
N11 Zn1 O23 97.75(6) . .
O22 Zn1 O23 87.90(7) 19_665 .
O22 Zn1 O23 159.12(6) . .
O23 Zn1 O23 89.92(11) 19_665 .
N11 Zn1 Zn1 173.52(6) . 13_666
O22 Zn1 Zn1 81.51(4) 19_665 13_666
O22 Zn1 Zn1 81.51(4) . 13_666
O23 Zn1 Zn1 77.74(4) 19_665 13_666
O23 Zn1 Zn1 77.74(4) . 13_666
O1 Cr1 O11 94.30(4) . 21
O1 Cr1 O11 94.30(4) . 12_556
O11 Cr1 O11 93.75(8) 21 12_556
O1 Cr1 O11 94.30(4) . 16_557
O11 Cr1 O11 171.40(8) 21 16_557
O11 Cr1 O11 85.60(8) 12_556 16_557
O1 Cr1 O11 94.30(4) . .
O11 Cr1 O11 85.60(8) 21 .
O11 Cr1 O11 171.40(8) 12_556 .
O11 Cr1 O11 93.75(8) 16_557 .
O1 Cr1 O2 180.00(4) . .
O11 Cr1 O2 85.70(4) 21 .
O11 Cr1 O2 85.70(4) 12_556 .
O11 Cr1 O2 85.70(4) 16_557 .
O11 Cr1 O2 85.70(4) . .
Cr1 O1 Cr1 120.0 3_665 .
Cr1 O1 Cr1 120.0 3_665 2_655
Cr1 O1 Cr1 120.0 . 2_655
C1 O2 C1 87.5(13) 16_557 .
C1 O2 C24 67.7(11) 16_557 21
C1 O2 C24 67.7(11) . 21
C1 O2 C24 67.7(11) 16_557 .
C1 O2 C24 67.7(11) . .
C24 O2 C24 117(3) 21 .
C1 O2 Cr1 136.3(6) 16_557 .
C1 O2 Cr1 136.3(6) . .
C24 O2 Cr1 121.7(17) 21 .
C24 O2 Cr1 121.7(17) . .
C12 N11 C12 117.3(2) 19_665 .
C12 N11 Zn1 121.37(11) 19_665 .
C12 N11 Zn1 121.38(11) . .
C13 O11 Cr1 131.34(12) . .
C14 C11 C12 119.3(2) . .
C14 C11 H11 120.3 . .
C12 C11 H11 120.3 . .
N11 C12 C11 123.1(2) . .
N11 C12 H12 118.5 . .
C11 C12 H12 118.5 . .
O11 C13 O11 127.2(2) . 19_665
O11 C13 C14 116.42(10) . .
O11 C13 C14 116.42(10) 19_665 .
C11 C14 C11 117.8(2) . 19_665
C11 C14 C13 120.98(12) . .
C11 C14 C13 120.99(12) 19_665 .
C22 O21 C22 106.4(2) . 20_655
C21 O22 Zn1 124.76(12) . .
C21 O23 Zn1 128.95(15) 13_666 .
O22 C21 O23 126.68(19) . 13_666
O22 C21 C22 118.56(17) . .
O23 C21 C22 114.76(18) 13_666 .
C23 C22 O21 110.04(18) . .
C23 C22 C21 132.44(19) . .
O21 C22 C21 117.48(17) . .
C22 C23 C23 106.73(13) . 20_655
C22 C23 H23 126.6 . .
C23 C23 H23 126.6 20_655 .
C5 O100 C5 55.4(10) 3_665 2_655
C5 O100 C5 55.4(10) 3_665 .
C5 O100 C5 55.4(10) 2_655 .
O2 C1 C24 57.8(16) . 21
O2 C1 C24 57.8(16) . .
C24 C1 C24 102(2) 21 .
O2 C1 C1 46.3(6) . 16_557
C24 C1 C1 52.5(11) 21 16_557
C24 C1 C1 52.5(11) . 16_557
O2 C24 C1 54.5(15) . .
O2 C24 C1 54.5(15) . 16_557
C1 C24 C1 75(2) . 16_557
C5 C5 C5 60.002(8) 3_665 2_655
C5 C5 O100 62.3(5) 3_665 .
C5 C5 O100 62.3(5) 2_655 .

loop_
_geom_bond_atom_site_label_1
_geom_bond_atom_site_label_2
_geom_bond_distance
_geom_bond_site_symmetry_2
Zn1 N11 2.0191(18) .
Zn1 O22 2.0325(13) 19_665
Zn1 O22 2.0326(13) .
Zn1 O23 2.0396(15) 19_665
Zn1 O23 2.0397(15) .
Zn1 Zn1 2.9628(5) 13_666
Cr1 O1 1.9171(5) .
Cr1 O11 1.9674(11) 21
Cr1 O11 1.9674(11) 12_556
Cr1 O11 1.9674(11) 16_557
Cr1 O11 1.9675(11) .
Cr1 O2 1.999(3) .
O1 Cr1 1.9171(6) 3_665
O1 Cr1 1.9172(5) 2_655
O2 C1 1.133(13) 16_557
O2 C1 1.133(13) .
O2 C24 1.18(3) 21
O2 C24 1.18(3) .
N11 C12 1.305(3) 19_665
N11 C12 1.305(3) .
O11 C13 1.2504(15) .
C11 C14 1.350(3) .
C11 C12 1.383(3) .
C11 H11 0.9400 .
C12 H12 0.9400 .
C13 O11 1.2504(15) 19_665
C13 C14 1.505(3) .
C14 C11 1.350(3) 19_665
O21 C22 1.367(2) .
O21 C22 1.367(2) 20_655
O22 C21 1.242(2) .
O23 C21 1.254(2) 13_666
C21 O23 1.255(2) 13_666
C21 C22 1.467(3) .
C22 C23 1.342(3) .
C23 C23 1.416(5) 20_655
C23 H23 0.9400 .
O100 C5 1.167(12) 3_665
O100 C5 1.167(12) 2_655
O100 C5 1.167(12) .
C1 C24 1.29(3) 21
C1 C24 1.29(3) .
C1 C1 1.57(3) 16_557
C24 C1 1.29(3) 16_557
C24 C24 2.00(7) 21
C5 C5 1.08(2) 3_665
C5 C5 1.08(2) 2_655

loop_
_platon_squeeze_void_nr
_platon_squeeze_void_average_x
_platon_squeeze_void_average_y
_platon_squeeze_void_average_z
_platon_squeeze_void_volume
_platon_squeeze_void_count_electrons
_platon_squeeze_void_content
1 -0.019 -0.012 -0.001 8027 2286 ' '
